data_9014341
loop_
_publ_author_name
'Ishida, N.'
'Kimata, M.'
'Nishida, N.'
'Hatta, T.'
'Shimizu, M.'
'Akasaka, T.'

_publ_section_title
;
 Polymorphic relation between cavanite and pentagonite:
 genetic implications of oxonium ion in cavansite
;
_journal_name_full 'Journal of Mineralogical and Petrological Sciences'
_journal_page_first 241
_journal_page_last 252
_journal_paper_doi 10.2465/jmps.070724b
_journal_volume 104
_journal_year 2009
_chemical_compound_source 'Deccan basalts, Wagholi, India'
_chemical_formula_sum 'Ca H7 O15 Si4 V'
_chemical_name_mineral Cavansite
_space_group_IT_number 62
_symmetry_space_group_name_Hall '-P 2n 2ac'
_symmetry_space_group_name_H-M 'P c m n'
_cell_angle_alpha 90
_cell_angle_beta 90
_cell_angle_gamma 90
_cell_formula_units_Z 4
_cell_length_a 9.794
_cell_length_b 13.670
_cell_length_c 9.643
_cell_volume 1291.043
_database_code_amcsd 0019264
_exptl_crystal_density_diffrn 2.317
_cod_original_formula_sum 'Ca V Si4 O15 H7'
_cod_database_code 9014341

loop_
_space_group_symop_operation_xyz
x,y,z
x,1/2-y,z
-x,1/2+y,-z
1/2+x,1/2+y,1/2-z
1/2-x,1/2-y,1/2+z
1/2-x,y,1/2+z
1/2+x,-y,1/2-z
-x,-y,-z

loop_
_atom_site_aniso_label
_atom_site_aniso_U_11
_atom_site_aniso_U_22
_atom_site_aniso_U_33
_atom_site_aniso_U_12
_atom_site_aniso_U_13
_atom_site_aniso_U_23
Ca 0.01480 0.01120 0.01030 0.00000 0.00070 0.00000
V 0.01200 0.00940 0.00850 0.00000 -0.00090 0.00000
Sil 0.00780 0.00960 0.00690 -0.00040 -0.00050 -0.00020
Si2 0.00670 0.00830 0.00770 0.00030 -0.00100 -0.00030
O1 0.01930 0.00960 0.00930 0.00080 0.00030 0.00030
O2 0.01570 0.00740 0.01500 0.00120 -0.00520 -0.00110
O3 0.00860 0.02110 0.01180 0.00390 0.00240 0.00040
O4 0.01640 0.01030 0.00880 0.00110 0.00290 0.00030
O5 0.01180 0.01130 0.01030 -0.00210 -0.00300 0.00190
O6 0.01800 0.02500 0.02300 0.00000 0.00500 0.00000
O-H7 0.04800 0.04400 0.03300 -0.02600 0.00800 0.00400
Wat8 0.05800 0.03100 0.01400 0.00000 0.00400 0.00000
O9 0.05700 0.09900 0.06100 0.00000 0.00900 0.00000
H91 0.05700 0.09900 0.06100 0.00000 0.00900 0.00000
H92 0.05700 0.09900 0.06100 0.00000 0.00900 0.00000
H93 0.05700 0.09900 0.06100 0.00000 0.00900 0.00000

loop_
_atom_site_label
_atom_site_fract_x
_atom_site_fract_y
_atom_site_fract_z
_atom_site_U_iso_or_equiv
_atom_site_type_symbol
_atom_site_attached_hydrogens
Ca 0.08210 0.25000 0.38210 0.01210 Ca 0
V 0.40350 0.25000 0.52590 0.01000 V 0
Sil 0.09520 0.03320 0.18280 0.00810 Si 0
Si2 0.31620 0.04310 0.39260 0.00760 Si 0
O1 0.08630 0.15030 0.17740 0.01270 O 0
O2 0.29370 0.15770 0.41230 0.01270 O 0
O3 0.44860 0.02010 0.29680 0.01390 O 0
O4 0.16610 -0.01090 0.04210 0.01180 O 0
O5 0.18550 -0.00450 0.31410 0.01110 O 0
O6 0.55220 0.25000 0.45730 0.02210 O 0
O-H7 0.94600 0.11830 0.47080 0.04180 O 1
Wat8 0.37430 0.25000 0.13870 0.03440 O 2
O9 0.81000 0.25000 0.28360 0.07230 O 0
H91 0.81000 0.25000 0.28360 0.07230 H 0
H92 0.81000 0.25000 0.28360 0.07230 H 0
H93 0.81000 0.25000 0.28360 0.07230 H 0

loop_
_cod_changelog_entry_id
_cod_changelog_entry_author
_cod_changelog_entry_date
_cod_changelog_entry_text
1
;cod-tools version 3.8.0
Id: cif_guess_AMCSD_atom_types 9574 2023-05-10 09:00:05Z saulius
;
2023-05-10T18:55:05+03:00
;Derived atom types and hydrogen counts
from atom names that follow the AMCSD naming convention
(Wat == water, O-H == hydroxyl).
;

loop_
_cod_related_entry_id
_cod_related_entry_database
_cod_related_entry_code
1 AMCSD 0019264
